data_4123482
loop_
_publ_author_name
'Doi, Ryohei'
'Kikushima, Kotaro'
'Ohashi, Masato'
'Ogoshi, Sensuke'

_publ_section_title
;
 Synthesis, characterization, and unique catalytic activities of a
 fluorinated nickel enolate.
;
_journal_issue 9
_journal_name_full 'Journal of the American Chemical Society'
_journal_page_first 3276
_journal_page_last 3282
_journal_paper_doi 10.1021/ja511730k
_journal_volume 137
_journal_year 2015
_chemical_formula_moiety 'C49 H63 F2 Ni O2 P2, C18 B F16'
_chemical_formula_sum 'C67 H63 B F18 Ni O2 P2'
_chemical_formula_weight 1373.63
_chemical_name_systematic
;
 ?
;
_space_group_crystal_system monoclinic
_space_group_IT_number 14
_space_group_name_Hall '-P 2ybc'
_space_group_name_H-M_alt 'P 1 21/c 1'
_symmetry_space_group_name_Hall '-P 2ybc'
_symmetry_space_group_name_H-M 'P 1 21/c 1'
_atom_sites_solution_hydrogens geom
_audit_creation_method SHELXL-2013
_cell_angle_alpha 90
_cell_angle_beta 90.5800(7)
_cell_angle_gamma 90
_cell_formula_units_Z 4
_cell_length_a 11.7131(2)
_cell_length_b 19.5556(4)
_cell_length_c 28.4483(5)
_cell_measurement_reflns_used 57533
_cell_measurement_temperature 123(2)
_cell_measurement_theta_max 68.21
_cell_measurement_theta_min 3.11
_cell_volume 6515.9(2)
_computing_cell_refinement 'Rigaku/RAPID Diffractometer Control'
_computing_data_collection 'Rigaku/RAPID Diffractometer Control'
_computing_data_reduction 'Sir2011 (M.C.Burla, et al., 2012)'
_computing_molecular_graphics 'CrystalMaker (CrystalMaker Software Ltd,)'
_computing_publication_material 'SHELXL-2013 and modified'
_computing_structure_refinement 'SHELXL-2013 (Sheldrick, 2013)'
_computing_structure_solution 'Sir2011 (M.C.Burla, et al., 2012)'
_diffrn_ambient_temperature 123(2)
_diffrn_detector_area_resol_mean 10
_diffrn_measured_fraction_theta_full 0.982
_diffrn_measured_fraction_theta_max 0.996
_diffrn_measurement_device_type 'Rigaku R-AXIS RAPID'
_diffrn_measurement_method \w
_diffrn_radiation_type CuK\a
_diffrn_radiation_wavelength 1.54187
_diffrn_reflns_av_R_equivalents 0.0825
_diffrn_reflns_av_unetI/netI 0.0769
_diffrn_reflns_Laue_measured_fraction_full 0.982
_diffrn_reflns_Laue_measured_fraction_max 0.996
_diffrn_reflns_limit_h_max 13
_diffrn_reflns_limit_h_min -13
_diffrn_reflns_limit_k_max 23
_diffrn_reflns_limit_k_min -23
_diffrn_reflns_limit_l_max 33
_diffrn_reflns_limit_l_min -33
_diffrn_reflns_number 100752
_diffrn_reflns_point_group_measured_fraction_full 0.982
_diffrn_reflns_point_group_measured_fraction_max 0.996
_diffrn_reflns_theta_full 67.687
_diffrn_reflns_theta_max 66.998
_diffrn_reflns_theta_min 3.107
_diffrn_source 'fine-focus sealed tube'
_exptl_absorpt_coefficient_mu 1.731
_exptl_absorpt_correction_T_max 1.0000
_exptl_absorpt_correction_T_min 0.8432
_exptl_absorpt_correction_type multi-scan
_exptl_absorpt_process_details
;
Higashi, T. (1999). Abscor - Empirical Absorption Correction based on
Fourier Series Approximation. Rigaku Corporation, Tokyo, Japan.
;
_exptl_crystal_colour yellow
_exptl_crystal_density_diffrn 1.400
_exptl_crystal_description needle
_exptl_crystal_F_000 2824
_exptl_crystal_size_max 0.100
_exptl_crystal_size_mid 0.100
_exptl_crystal_size_min 0.100
_refine_diff_density_max 1.010
_refine_diff_density_min -0.592
_refine_diff_density_rms 0.127
_refine_ls_extinction_coef 0.0042(3)
_refine_ls_extinction_expression Fc^*^=kFc[1+0.001xFc^2^\l^3^/sin(2\q)]^-1/4^
_refine_ls_extinction_method SHELXL
_refine_ls_goodness_of_fit_ref 1.124
_refine_ls_hydrogen_treatment constr
_refine_ls_matrix_type full
_refine_ls_number_parameters 840
_refine_ls_number_reflns 11568
_refine_ls_number_restraints 24
_refine_ls_restrained_S_all 1.123
_refine_ls_R_factor_all 0.1727
_refine_ls_R_factor_gt 0.1051
_refine_ls_shift/su_max 0.000
_refine_ls_shift/su_mean 0.000
_refine_ls_structure_factor_coef Fsqd
_refine_ls_weighting_details 'w=1/[\s^2^(Fo^2^)+(0.1724P)^2^+6.6994P] where P=(Fo^2^+2Fc^2^)/3'
_refine_ls_weighting_scheme calc
_refine_ls_wR_factor_gt 0.2696
_refine_ls_wR_factor_ref 0.3413
_reflns_Friedel_coverage 0.000
_reflns_number_gt 5900
_reflns_number_total 11568
_reflns_threshold_expression 'I > 2\s(I)'
_cod_data_source_file ja511730k_si_001.cif
_cod_data_source_block shelxl
_cod_depositor_comments
;
The following automatic conversions were performed:

'_exptl_absorpt_correction_type' value 'Multi-Scan' changed to
'multi-scan' according to
/usr/data/users/saulius/crontab/automatic-downloads/rss-feeds/ACS/lib/dictionaries/cif_core.dic
dictionary named 'cif_core.dic' version 2.4.2 from 2011-04-26.

Automatic conversion script
Id: cif_fix_values 3086 2015-02-26 13:12:21Z robertas 

 Adding full bibliography for 4123479--4123482.cif.
;
_cod_database_code 4123482
_shelx_space_group_comment
;
The symmetry employed for this shelxl refinement is uniquely defined
by the following loop, which should always be used as a source of
symmetry information in preference to the above space-group names.
They are only intended as comments.
;
_shelx_estimated_absorpt_t_min 0.846
_shelx_estimated_absorpt_t_max 0.846
_shelxl_version_number 2013-4

loop_
_space_group_symop_operation_xyz
'x, y, z'
'-x, y+1/2, -z+1/2'
'-x, -y, -z'
'x, -y-1/2, z-1/2'

loop_
_atom_site_label
_atom_site_type_symbol
_atom_site_fract_x
_atom_site_fract_y
_atom_site_fract_z
_atom_site_U_iso_or_equiv
_atom_site_adp_type
_atom_site_occupancy
_atom_site_site_symmetry_order
_atom_site_calc_flag
_atom_site_refinement_flags_posn
_atom_site_refinement_flags_adp
_atom_site_refinement_flags_occupancy
_atom_site_disorder_assembly
_atom_site_disorder_group
Ni Ni 0.92031(11) 0.07066(6) 0.31885(4) 0.0561(4) Uani 1 1 d . . . . .
P1 P 0.93175(16) 0.17327(10) 0.28928(6) 0.0534(5) Uani 1 1 d . . . . .
P2 P 0.93384(17) 0.11413(10) 0.38758(6) 0.0544(5) Uani 1 1 d . . . . .
O1 O 0.9020(4) 0.0283(2) 0.25789(16) 0.0579(13) Uani 1 1 d . . . . .
O2 O 0.9226(6) -0.0120(3) 0.34807(18) 0.0812(18) Uani 1 1 d . . . . .
F1 F 0.7648(4) -0.1208(2) 0.27282(14) 0.0717(12) Uani 1 1 d . . . . .
F2 F 0.9487(4) -0.1320(2) 0.28205(13) 0.0704(12) Uani 1 1 d . . . . .
F3 F 0.3001(4) -0.3234(2) 0.65801(16) 0.0702(12) Uani 1 1 d . . . . .
C1 C 0.8840(6) -0.0321(4) 0.2469(2) 0.0552(18) Uani 1 1 d . . . . .
C2 C 0.8622(7) -0.0860(4) 0.2854(2) 0.0591(19) Uani 1 1 d . . . . .
C3 C 0.8482(8) -0.0580(4) 0.3351(2) 0.068(2) Uani 1 1 d . . . . .
H3 H 0.7739 -0.0328 0.3340 0.082 Uiso 1 1 calc R U . . .
C4 C 0.9248(6) 0.2341(3) 0.3381(2) 0.0547(18) Uani 1 1 d . . . . .
H4A H 0.9666 0.2763 0.3297 0.066 Uiso 1 1 calc R U . . .
H4B H 0.8442 0.2465 0.3437 0.066 Uiso 1 1 calc R U . . .
C5 C 0.9770(6) 0.2033(4) 0.3829(2) 0.0544(18) Uani 1 1 d . . . . .
H5A H 0.9506 0.2290 0.4107 0.065 Uiso 1 1 calc R U . . .
H5B H 1.0613 0.2064 0.3819 0.065 Uiso 1 1 calc R U . . .
C11 C 0.8125(6) 0.1923(4) 0.2498(2) 0.0548(18) Uani 1 1 d . . . . .
H11 H 0.8228 0.1633 0.2212 0.066 Uiso 1 1 calc R U . . .
C12 C 0.8078(6) 0.2665(4) 0.2329(3) 0.0572(18) Uani 1 1 d . . . . .
H12A H 0.8036 0.2971 0.2605 0.069 Uiso 1 1 calc R U . . .
H12B H 0.8793 0.2772 0.2161 0.069 Uiso 1 1 calc R U . . .
C13 C 0.7081(6) 0.2808(4) 0.2009(3) 0.0606(19) Uani 1 1 d . . . . .
H13A H 0.7183 0.2557 0.1710 0.073 Uiso 1 1 calc R U . . .
H13B H 0.7059 0.3303 0.1935 0.073 Uiso 1 1 calc R U . . .
C14 C 0.5941(7) 0.2596(4) 0.2229(3) 0.070(2) Uani 1 1 d . . . . .
H14A H 0.5313 0.2662 0.1998 0.083 Uiso 1 1 calc R U . . .
H14B H 0.5786 0.2886 0.2506 0.083 Uiso 1 1 calc R U . . .
C15 C 0.5996(7) 0.1839(4) 0.2379(3) 0.070(2) Uani 1 1 d . . . . .
H15A H 0.5273 0.1711 0.2533 0.084 Uiso 1 1 calc R U . . .
H15B H 0.6085 0.1548 0.2097 0.084 Uiso 1 1 calc R U . . .
C16 C 0.6980(6) 0.1716(4) 0.2713(2) 0.0565(18) Uani 1 1 d . . . . .
H16A H 0.7005 0.1225 0.2797 0.068 Uiso 1 1 calc R U . . .
H16B H 0.6859 0.1980 0.3005 0.068 Uiso 1 1 calc R U . . .
C21 C 1.0603(6) 0.1942(4) 0.2573(2) 0.0505(17) Uani 1 1 d . . . . .
H21 H 1.0564 0.2443 0.2503 0.061 Uiso 1 1 calc R U . . .
C22 C 1.1698(6) 0.1830(4) 0.2859(3) 0.0590(19) Uani 1 1 d . . . . .
H22A H 1.1741 0.1343 0.2952 0.071 Uiso 1 1 calc R U . . .
H22B H 1.1660 0.2106 0.3150 0.071 Uiso 1 1 calc R U . . .
C23 C 1.2788(7) 0.2018(5) 0.2596(3) 0.074(2) Uani 1 1 d . . . . .
H23A H 1.2817 0.2519 0.2550 0.089 Uiso 1 1 calc R U . . .
H23B H 1.3462 0.1882 0.2787 0.089 Uiso 1 1 calc R U . . .
C24 C 1.2827(7) 0.1665(4) 0.2125(3) 0.073(2) Uani 1 1 d . . . . .
H24A H 1.2924 0.1167 0.2175 0.087 Uiso 1 1 calc R U . . .
H24B H 1.3498 0.1832 0.1950 0.087 Uiso 1 1 calc R U . . .
C25 C 1.1755(6) 0.1788(4) 0.1831(3) 0.065(2) Uani 1 1 d . . . . .
H25A H 1.1701 0.2279 0.1749 0.077 Uiso 1 1 calc R U . . .
H25B H 1.1800 0.1523 0.1536 0.077 Uiso 1 1 calc R U . . .
C26 C 1.0703(6) 0.1576(4) 0.2098(2) 0.0585(19) Uani 1 1 d . . . . .
H26A H 1.0726 0.1076 0.2151 0.070 Uiso 1 1 calc R U . . .
H26B H 1.0017 0.1679 0.1904 0.070 Uiso 1 1 calc R U . . .
C31 C 1.0410(7) 0.0694(4) 0.4229(2) 0.0590(19) Uani 1 1 d . . . . .
H31 H 1.0097 0.0228 0.4295 0.071 Uiso 1 1 calc R U . . .
C32 C 1.1513(7) 0.0590(4) 0.3951(3) 0.066(2) Uani 1 1 d . . . . .
H32A H 1.1326 0.0338 0.3658 0.080 Uiso 1 1 calc R U . . .
H32B H 1.1813 0.1044 0.3860 0.080 Uiso 1 1 calc R U . . .
C33 C 1.2440(8) 0.0206(5) 0.4213(3) 0.079(2) Uani 1 1 d . . . . .
H33A H 1.3143 0.0200 0.4023 0.095 Uiso 1 1 calc R U . . .
H33B H 1.2195 -0.0273 0.4263 0.095 Uiso 1 1 calc R U . . .
C34 C 1.2691(7) 0.0540(4) 0.4686(3) 0.073(2) Uani 1 1 d . . . . .
H34A H 1.3256 0.0261 0.4861 0.088 Uiso 1 1 calc R U . . .
H34B H 1.3026 0.0999 0.4634 0.088 Uiso 1 1 calc R U . . .
C35 C 1.1624(7) 0.0610(4) 0.4972(3) 0.073(2) Uani 1 1 d . . . . .
H35A H 1.1811 0.0845 0.5271 0.087 Uiso 1 1 calc R U . . .
H35B H 1.1330 0.0149 0.5048 0.087 Uiso 1 1 calc R U . . .
C36 C 1.0689(7) 0.1018(4) 0.4706(2) 0.065(2) Uani 1 1 d . . . . .
H36A H 0.9989 0.1033 0.4898 0.078 Uiso 1 1 calc R U . . .
H36B H 1.0952 0.1494 0.4658 0.078 Uiso 1 1 calc R U . . .
C41 C 0.7972(7) 0.1119(5) 0.4181(3) 0.080(3) Uani 1 1 d . . . . .
H41A H 0.8004 0.0655 0.4329 0.096 Uiso 0.67(3) 1 calc R U P A 1
H41B H 0.7660 0.1488 0.3973 0.096 Uiso 0.33(3) 1 calc R U P A 2
C42 C 0.7860(6) 0.1567(4) 0.4606(2) 0.061(2) Uani 1 1 d . . . . .
H42A H 0.8551 0.1509 0.4805 0.073 Uiso 0.67(3) 1 calc R U P A 1
H42B H 0.7839 0.2050 0.4501 0.073 Uiso 0.67(3) 1 calc R U P A 1
H42C H 0.8243 0.2009 0.4544 0.073 Uiso 0.33(3) 1 calc R U P A 2
H42D H 0.8259 0.1348 0.4875 0.073 Uiso 0.33(3) 1 calc R U P A 2
C43A C 0.683(2) 0.1434(13) 0.4899(7) 0.079(6) Uani 0.67(3) 1 d . U P A 1
H43A H 0.6725 0.1821 0.5118 0.095 Uiso 0.67(3) 1 calc R U P A 1
H43B H 0.6967 0.1017 0.5089 0.095 Uiso 0.67(3) 1 calc R U P A 1
C43B C 0.662(3) 0.170(2) 0.4741(17) 0.064(11) Uani 0.33(3) 1 d . U P A 2
H43C H 0.6602 0.1710 0.5088 0.077 Uiso 0.33(3) 1 calc R U P A 2
H43D H 0.6447 0.2178 0.4637 0.077 Uiso 0.33(3) 1 calc R U P A 2
C44 C 0.5773(8) 0.1341(7) 0.4608(3) 0.106(4) Uani 1 1 d . . . . .
H44A H 0.5166 0.1156 0.4812 0.127 Uiso 0.67(3) 1 calc R U P A 1
H44B H 0.5517 0.1796 0.4495 0.127 Uiso 0.67(3) 1 calc R U P A 1
H44C H 0.5129 0.1655 0.4540 0.127 Uiso 0.33(3) 1 calc R U P A 2
H44D H 0.5545 0.1055 0.4879 0.127 Uiso 0.33(3) 1 calc R U P A 2
C45 C 0.5898(8) 0.0882(5) 0.4196(3) 0.080(3) Uani 1 1 d . . . . .
H45A H 0.5211 0.0917 0.3992 0.096 Uiso 0.67(3) 1 calc R U P A 1
H45B H 0.5965 0.0403 0.4305 0.096 Uiso 0.67(3) 1 calc R U P A 1
H45C H 0.5508 0.1108 0.3928 0.096 Uiso 0.33(3) 1 calc R U P A 2
H45D H 0.5459 0.0462 0.4265 0.096 Uiso 0.33(3) 1 calc R U P A 2
C46A C 0.6943(12) 0.1073(12) 0.3919(5) 0.066(4) Uani 0.67(3) 1 d . U P A 1
H46A H 0.7045 0.0730 0.3667 0.079 Uiso 0.67(3) 1 calc R U P A 1
H46B H 0.6801 0.1520 0.3765 0.079 Uiso 0.67(3) 1 calc R U P A 1
C46B C 0.710(3) 0.065(2) 0.4018(12) 0.064(12) Uani 0.33(3) 1 d . U P A 2
H46C H 0.7270 0.0182 0.4137 0.077 Uiso 0.33(3) 1 calc R U P A 2
H46D H 0.7095 0.0630 0.3670 0.077 Uiso 0.33(3) 1 calc R U P A 2
C51 C 0.8885(6) -0.0527(4) 0.1974(2) 0.0570(18) Uani 1 1 d . . . . .
C52 C 0.8667(7) -0.1206(4) 0.1820(3) 0.069(2) Uani 1 1 d . . . . .
H52 H 0.8467 -0.1553 0.2038 0.083 Uiso 1 1 calc R U . . .
C53 C 0.8750(7) -0.1351(4) 0.1344(3) 0.069(2) Uani 1 1 d . . . . .
H53 H 0.8588 -0.1803 0.1242 0.083 Uiso 1 1 calc R U . . .
C54 C 0.9045(7) -0.0892(5) 0.1026(3) 0.071(2) Uani 1 1 d . . . . .
H54 H 0.9112 -0.1020 0.0705 0.086 Uiso 1 1 calc R U . . .
C55 C 0.9258(8) -0.0214(5) 0.1166(3) 0.085(3) Uani 1 1 d . . . . .
H55 H 0.9459 0.0121 0.0939 0.102 Uiso 1 1 calc R U . . .
C56 C 0.9172(7) -0.0037(4) 0.1636(3) 0.072(2) Uani 1 1 d . . . . .
H56 H 0.9309 0.0422 0.1731 0.087 Uiso 1 1 calc R U . . .
C61 C 0.8270(7) -0.1182(4) 0.3691(2) 0.061(2) Uani 1 1 d . . . . .
C62 C 0.7127(7) -0.1350(4) 0.3809(2) 0.063(2) Uani 1 1 d . . . . .
C63 C 0.6132(8) -0.1001(5) 0.3625(3) 0.079(3) Uani 1 1 d . . . . .
H63 H 0.6233 -0.0626 0.3418 0.095 Uiso 1 1 calc R U . . .
C64 C 0.5044(9) -0.1196(6) 0.3742(4) 0.102(3) Uani 1 1 d . . . . .
H64 H 0.4405 -0.0957 0.3617 0.122 Uiso 1 1 calc R U . . .
C65 C 0.4877(11) -0.1767(7) 0.4055(4) 0.110(4) Uani 1 1 d . . . . .
H65 H 0.4126 -0.1907 0.4133 0.132 Uiso 1 1 calc R U . . .
C66 C 0.5775(9) -0.2097(5) 0.4237(3) 0.086(3) Uani 1 1 d . . . . .
H66 H 0.5656 -0.2468 0.4447 0.103 Uiso 1 1 calc R U . . .
C67 C 0.6912(8) -0.1902(4) 0.4121(3) 0.067(2) Uani 1 1 d . . . . .
C68 C 0.7816(8) -0.2262(4) 0.4317(3) 0.069(2) Uani 1 1 d . . . . .
H68 H 0.7659 -0.2626 0.4528 0.083 Uiso 1 1 calc R U . . .
C69 C 0.8956(8) -0.2108(4) 0.4214(2) 0.064(2) Uani 1 1 d . . . . .
C70 C 0.9863(10) -0.2491(5) 0.4415(3) 0.083(3) Uani 1 1 d . . . . .
H70 H 0.9708 -0.2867 0.4616 0.099 Uiso 1 1 calc R U . . .
C71 C 1.0965(10) -0.2314(6) 0.4317(3) 0.091(3) Uani 1 1 d . . . . .
H71 H 1.1586 -0.2563 0.4449 0.109 Uiso 1 1 calc R U . . .
C72 C 1.1160(10) -0.1747(5) 0.4011(3) 0.087(3) Uani 1 1 d . . . . .
H72 H 1.1927 -0.1620 0.3949 0.104 Uiso 1 1 calc R U . . .
C73 C 1.0336(8) -0.1394(5) 0.3812(3) 0.077(2) Uani 1 1 d . . . . .
H73 H 1.0524 -0.1029 0.3606 0.092 Uiso 1 1 calc R U . . .
C74 C 0.9190(8) -0.1542(4) 0.3895(2) 0.064(2) Uani 1 1 d . . . . .
B B 0.3675(8) -0.3814(4) 0.6436(3) 0.057(2) Uani 1 1 d . . . . .
C100 C 0.3947(7) -0.4243(4) 0.6905(3) 0.062(2) Uani 1 1 d . . . . .
C101 C 0.3082(9) -0.4423(4) 0.7205(3) 0.073(2) Uani 1 1 d . . . . .
C102 C 0.3224(11) -0.4798(5) 0.7620(3) 0.090(3) Uani 1 1 d . . . . .
C103 C 0.4295(11) -0.5010(5) 0.7744(3) 0.089(3) Uani 1 1 d . . . . .
C104 C 0.5179(10) -0.4857(4) 0.7461(3) 0.079(3) Uani 1 1 d . . . . .
C105 C 0.4999(9) -0.4481(4) 0.7057(3) 0.074(2) Uani 1 1 d . . . . .
C200 C 0.2896(7) -0.4250(4) 0.6059(3) 0.061(2) Uani 1 1 d . . . . .
C201 C 0.2255(7) -0.3928(4) 0.5714(3) 0.065(2) Uani 1 1 d . . . . .
C202 C 0.1643(7) -0.4250(5) 0.5365(3) 0.069(2) Uani 1 1 d . . . . .
C203 C 0.1651(8) -0.4941(5) 0.5352(3) 0.077(2) Uani 1 1 d . . . . .
C204 C 0.2245(8) -0.5302(4) 0.5686(3) 0.068(2) Uani 1 1 d . . . . .
C205 C 0.2848(8) -0.4957(4) 0.6033(3) 0.070(2) Uani 1 1 d . . . . .
C300 C 0.4799(6) -0.3509(4) 0.6170(2) 0.0577(18) Uani 1 1 d . . . . .
C301 C 0.5264(7) -0.2880(4) 0.6260(3) 0.068(2) Uani 1 1 d . . . . .
C302 C 0.6180(8) -0.2599(5) 0.6029(3) 0.074(2) Uani 1 1 d . . . . .
C303 C 0.6692(8) -0.2957(6) 0.5667(3) 0.084(3) Uani 1 1 d . . . . .
C304 C 0.6282(7) -0.3575(6) 0.5571(3) 0.084(3) Uani 1 1 d . . . . .
C305 C 0.5399(8) -0.3851(5) 0.5819(3) 0.080(2) Uani 1 1 d . . . . .
F101 F 0.1981(5) -0.4257(2) 0.70878(17) 0.0849(14) Uani 1 1 d . . . . .
F102 F 0.2308(6) -0.4943(3) 0.78859(19) 0.118(2) Uani 1 1 d . . . . .
F103 F 0.4457(7) -0.5387(3) 0.81390(19) 0.135(3) Uani 1 1 d . . . . .
F104 F 0.6261(6) -0.5071(3) 0.7581(2) 0.1091(19) Uani 1 1 d . . . . .
F105 F 0.5951(4) -0.4355(2) 0.68059(17) 0.0823(14) Uani 1 1 d . . . . .
F201 F 0.2226(4) -0.3231(2) 0.56939(16) 0.0793(13) Uani 1 1 d . . . . .
F202 F 0.1061(4) -0.3903(3) 0.50332(18) 0.0976(16) Uani 1 1 d . . . . .
F203 F 0.1078(4) -0.5289(3) 0.50065(18) 0.0943(16) Uani 1 1 d . . . . .
F204 F 0.2243(5) -0.5994(3) 0.56819(16) 0.0893(15) Uani 1 1 d . . . . .
F205 F 0.3452(5) -0.5349(2) 0.63353(16) 0.0838(14) Uani 1 1 d . . . . .
F301 F 0.4835(4) -0.2477(3) 0.66076(17) 0.0884(15) Uani 1 1 d . . . . .
F302 F 0.6587(5) -0.1972(3) 0.6141(2) 0.1017(17) Uani 1 1 d . . . . .
F303 F 0.7597(4) -0.2686(3) 0.54465(17) 0.1079(19) Uani 1 1 d . . . . .
F304 F 0.6775(5) -0.3950(4) 0.5229(2) 0.125(2) Uani 1 1 d . . . . .
F305 F 0.5045(4) -0.4487(3) 0.5692(2) 0.1057(19) Uani 1 1 d . . . . .

loop_
_atom_site_aniso_label
_atom_site_aniso_U_11
_atom_site_aniso_U_22
_atom_site_aniso_U_33
_atom_site_aniso_U_23
_atom_site_aniso_U_13
_atom_site_aniso_U_12
Ni 0.0664(9) 0.0581(8) 0.0437(7) 0.0004(5) -0.0009(6) -0.0025(6)
P1 0.0525(12) 0.0620(12) 0.0456(10) -0.0012(8) -0.0012(8) 0.0000(9)
P2 0.0611(13) 0.0556(11) 0.0466(10) -0.0024(8) 0.0002(8) -0.0005(9)
O1 0.067(3) 0.058(3) 0.049(3) -0.003(2) 0.001(2) -0.004(3)
O2 0.130(5) 0.056(3) 0.057(3) 0.001(3) 0.002(3) -0.031(3)
F1 0.082(3) 0.073(3) 0.059(2) 0.001(2) -0.011(2) -0.014(2)
F2 0.087(3) 0.073(3) 0.051(2) 0.004(2) 0.000(2) 0.021(2)
F3 0.065(3) 0.066(3) 0.081(3) -0.003(2) 0.008(2) -0.003(2)
C1 0.054(5) 0.063(5) 0.048(4) 0.000(3) 0.001(3) 0.000(4)
C2 0.063(5) 0.067(5) 0.047(4) 0.003(3) -0.001(4) 0.011(4)
C3 0.109(7) 0.050(4) 0.047(4) -0.002(3) 0.016(4) -0.022(4)
C4 0.055(5) 0.054(4) 0.055(4) 0.008(3) 0.003(3) -0.007(3)
C5 0.056(5) 0.060(4) 0.047(4) 0.002(3) -0.007(3) 0.002(4)
C11 0.060(5) 0.061(4) 0.043(4) 0.001(3) 0.003(3) -0.010(4)
C12 0.060(5) 0.054(4) 0.057(4) 0.014(3) 0.000(4) 0.002(4)
C13 0.056(5) 0.062(5) 0.063(5) 0.005(4) -0.006(4) 0.005(4)
C14 0.064(5) 0.081(6) 0.064(5) 0.013(4) -0.006(4) 0.004(4)
C15 0.053(5) 0.086(6) 0.070(5) 0.008(4) -0.005(4) -0.005(4)
C16 0.051(5) 0.069(5) 0.050(4) 0.000(3) 0.001(3) 0.000(4)
C21 0.050(4) 0.051(4) 0.051(4) 0.005(3) -0.010(3) -0.004(3)
C22 0.051(5) 0.069(5) 0.057(4) 0.004(4) 0.005(3) -0.009(4)
C23 0.064(6) 0.096(6) 0.063(5) 0.002(4) 0.006(4) 0.006(5)
C24 0.062(5) 0.084(6) 0.072(5) 0.001(4) 0.010(4) 0.003(4)
C25 0.055(5) 0.077(5) 0.062(5) 0.007(4) 0.002(4) -0.005(4)
C26 0.048(4) 0.078(5) 0.049(4) 0.006(4) 0.001(3) -0.008(4)
C31 0.071(5) 0.063(5) 0.043(4) -0.001(3) 0.002(4) -0.006(4)
C32 0.066(5) 0.082(6) 0.051(4) 0.012(4) 0.004(4) 0.015(4)
C33 0.084(7) 0.089(6) 0.064(5) 0.010(5) 0.002(5) 0.010(5)
C34 0.067(6) 0.075(5) 0.079(6) 0.023(4) -0.003(5) 0.005(4)
C35 0.082(6) 0.077(6) 0.058(5) 0.006(4) -0.024(4) -0.001(5)
C36 0.062(5) 0.083(6) 0.051(4) -0.004(4) 0.004(4) 0.004(4)
C41 0.057(5) 0.117(7) 0.065(5) -0.038(5) 0.004(4) -0.014(5)
C42 0.055(5) 0.079(5) 0.050(4) -0.007(4) -0.001(4) 0.006(4)
C43A 0.078(13) 0.097(15) 0.062(10) -0.006(9) -0.007(8) 0.013(10)
C43B 0.015(14) 0.08(2) 0.10(3) -0.039(19) 0.014(15) 0.004(14)
C44 0.067(7) 0.190(12) 0.061(5) -0.021(7) 0.001(5) -0.016(7)
C45 0.067(6) 0.101(7) 0.073(6) -0.006(5) 0.000(5) -0.015(5)
C46A 0.069(9) 0.066(11) 0.062(8) -0.012(7) 0.005(6) -0.024(8)
C46B 0.055(18) 0.07(2) 0.074(18) -0.041(16) 0.038(14) -0.055(17)
C51 0.066(5) 0.064(5) 0.041(4) -0.005(3) 0.001(3) 0.000(4)
C52 0.087(6) 0.070(5) 0.050(4) 0.003(4) -0.013(4) 0.010(4)
C53 0.089(6) 0.068(5) 0.050(4) -0.004(4) -0.011(4) 0.020(5)
C54 0.079(6) 0.088(6) 0.048(4) -0.008(4) -0.005(4) 0.001(5)
C55 0.094(7) 0.116(8) 0.045(4) 0.004(5) 0.016(4) -0.020(6)
C56 0.086(6) 0.073(5) 0.058(5) 0.000(4) 0.009(4) -0.019(5)
C61 0.088(6) 0.053(4) 0.040(4) 0.000(3) -0.005(4) -0.014(4)
C62 0.078(6) 0.069(5) 0.044(4) 0.000(4) 0.011(4) -0.006(4)
C63 0.077(7) 0.100(7) 0.061(5) 0.012(5) 0.001(5) 0.020(5)
C64 0.080(8) 0.143(10) 0.083(7) -0.010(7) 0.006(6) 0.013(7)
C65 0.102(9) 0.161(11) 0.066(6) 0.001(7) 0.008(6) -0.024(8)
C66 0.085(7) 0.109(8) 0.063(5) 0.013(5) 0.004(5) -0.030(6)
C67 0.083(6) 0.075(5) 0.043(4) 0.003(4) -0.001(4) -0.009(5)
C68 0.098(7) 0.059(5) 0.051(4) 0.000(4) 0.002(4) -0.011(5)
C69 0.093(7) 0.055(4) 0.045(4) 0.003(3) -0.013(4) -0.002(4)
C70 0.115(8) 0.077(6) 0.055(5) 0.001(4) -0.020(5) 0.006(6)
C71 0.092(8) 0.104(8) 0.076(6) -0.023(6) -0.025(6) 0.031(6)
C72 0.103(8) 0.093(7) 0.065(6) -0.015(5) 0.007(5) -0.004(6)
C73 0.072(6) 0.106(7) 0.051(5) -0.011(5) -0.010(4) -0.004(5)
C74 0.083(6) 0.064(5) 0.045(4) -0.005(3) -0.001(4) -0.011(4)
B 0.065(6) 0.046(5) 0.060(5) -0.002(4) 0.017(4) 0.011(4)
C100 0.073(6) 0.061(5) 0.052(4) 0.003(3) 0.002(4) 0.000(4)
C101 0.081(7) 0.077(6) 0.062(5) -0.002(4) 0.019(5) -0.010(5)
C102 0.134(10) 0.079(6) 0.058(5) -0.004(5) 0.029(6) -0.027(6)
C103 0.125(10) 0.085(7) 0.058(6) 0.004(5) -0.012(6) -0.005(7)
C104 0.104(8) 0.060(5) 0.073(6) 0.001(4) -0.021(6) 0.001(5)
C105 0.087(7) 0.066(5) 0.070(5) 0.004(4) -0.004(5) -0.001(5)
C200 0.065(5) 0.062(5) 0.057(4) 0.002(4) 0.003(4) 0.000(4)
C201 0.065(5) 0.065(5) 0.066(5) 0.003(4) 0.001(4) -0.001(4)
C202 0.068(6) 0.078(6) 0.061(5) 0.007(4) 0.008(4) 0.000(5)
C203 0.070(6) 0.104(7) 0.058(5) -0.017(5) 0.001(4) -0.014(5)
C204 0.081(6) 0.059(5) 0.064(5) -0.012(4) 0.021(4) -0.015(4)
C205 0.083(6) 0.071(5) 0.056(5) 0.006(4) 0.013(4) 0.007(5)
C300 0.057(5) 0.062(5) 0.054(4) -0.001(3) 0.001(3) -0.007(4)
C301 0.066(6) 0.079(6) 0.060(5) -0.001(4) 0.010(4) -0.004(4)
C302 0.070(6) 0.069(6) 0.084(6) 0.010(5) -0.013(5) -0.014(5)
C303 0.068(6) 0.125(9) 0.058(5) 0.017(5) 0.011(5) -0.016(6)
C304 0.052(5) 0.147(9) 0.055(5) -0.009(6) 0.019(4) 0.001(6)
C305 0.074(6) 0.087(6) 0.078(6) -0.017(5) 0.013(5) -0.001(5)
F101 0.088(4) 0.083(3) 0.084(3) -0.010(3) 0.027(3) -0.013(3)
F102 0.169(6) 0.105(4) 0.082(4) 0.003(3) 0.047(4) -0.031(4)
F103 0.243(8) 0.099(4) 0.064(3) 0.022(3) -0.029(4) -0.031(5)
F104 0.141(5) 0.080(4) 0.106(4) 0.011(3) -0.053(4) 0.003(3)
F105 0.079(4) 0.082(3) 0.086(3) 0.013(3) -0.002(3) 0.008(3)
F201 0.085(3) 0.073(3) 0.080(3) 0.012(2) 0.000(3) 0.011(3)
F202 0.086(4) 0.124(4) 0.083(3) 0.013(3) -0.016(3) 0.015(3)
F203 0.073(3) 0.121(4) 0.089(4) -0.027(3) -0.005(3) -0.002(3)
F204 0.120(4) 0.072(3) 0.076(3) -0.013(2) 0.015(3) -0.018(3)
F205 0.119(4) 0.065(3) 0.067(3) 0.000(2) -0.007(3) 0.010(3)
F301 0.087(4) 0.086(3) 0.094(4) -0.024(3) 0.021(3) -0.020(3)
F302 0.091(4) 0.098(4) 0.116(4) 0.014(3) 0.009(3) -0.031(3)
F303 0.072(4) 0.182(6) 0.070(3) 0.030(3) 0.010(3) -0.023(4)
F304 0.081(4) 0.190(6) 0.104(4) -0.048(4) 0.030(3) 0.003(4)
F305 0.082(4) 0.096(4) 0.140(5) -0.048(4) 0.025(3) -0.001(3)

loop_
_atom_type_symbol
_atom_type_description
_atom_type_scat_dispersion_real
_atom_type_scat_dispersion_imag
_atom_type_scat_source
C C 0.0181 0.0091 'International Tables Vol C Tables 4.2.6.8 and 6.1.1.4'
H H 0.0000 0.0000 'International Tables Vol C Tables 4.2.6.8 and 6.1.1.4'
B B 0.0090 0.0039 'International Tables Vol C Tables 4.2.6.8 and 6.1.1.4'
O O 0.0492 0.0322 'International Tables Vol C Tables 4.2.6.8 and 6.1.1.4'
F F 0.0727 0.0534 'International Tables Vol C Tables 4.2.6.8 and 6.1.1.4'
P P 0.2955 0.4335 'International Tables Vol C Tables 4.2.6.8 and 6.1.1.4'
Ni Ni -3.0029 0.5091 'International Tables Vol C Tables 4.2.6.8 and 6.1.1.4'

loop_
_geom_angle_atom_site_label_1
_geom_angle_atom_site_label_2
_geom_angle_atom_site_label_3
_geom_angle
O2 Ni O1 91.7(2)
O2 Ni P2 86.26(18)
O1 Ni P2 177.07(16)
O2 Ni P1 173.8(2)
O1 Ni P1 93.13(16)
P2 Ni P1 89.00(8)
C21 P1 C11 106.2(3)
C21 P1 C4 106.1(3)
C11 P1 C4 107.2(3)
C21 P1 Ni 117.1(2)
C11 P1 Ni 112.1(2)
C4 P1 Ni 107.6(2)
C5 P2 C31 108.0(3)
C5 P2 C41 107.6(4)
C31 P2 C41 109.1(4)
C5 P2 Ni 109.4(2)
C31 P2 Ni 111.0(2)
C41 P2 Ni 111.6(3)
C1 O1 Ni 130.7(5)
C3 O2 Ni 118.5(5)
O1 C1 C51 119.8(6)
O1 C1 C2 120.0(6)
C51 C1 C2 120.1(7)
F2 C2 F1 105.7(6)
F2 C2 C3 113.0(6)
F1 C2 C3 108.9(6)
F2 C2 C1 105.8(6)
F1 C2 C1 107.2(6)
C3 C2 C1 115.6(6)
O2 C3 C2 115.6(7)
O2 C3 C61 117.4(7)
C2 C3 C61 109.0(6)
O2 C3 H3 104.4
C2 C3 H3 104.4
C61 C3 H3 104.4
C5 C4 P1 110.8(5)
C5 C4 H4A 109.5
P1 C4 H4A 109.5
C5 C4 H4B 109.5
P1 C4 H4B 109.5
H4A C4 H4B 108.1
C4 C5 P2 109.1(5)
C4 C5 H5A 109.9
P2 C5 H5A 109.9
C4 C5 H5B 109.9
P2 C5 H5B 109.9
H5A C5 H5B 108.3
C12 C11 C16 110.3(6)
C12 C11 P1 114.4(5)
C16 C11 P1 111.5(5)
C12 C11 H11 106.7
C16 C11 H11 106.7
P1 C11 H11 106.7
C13 C12 C11 113.1(6)
C13 C12 H12A 109.0
C11 C12 H12A 109.0
C13 C12 H12B 109.0
C11 C12 H12B 109.0
H12A C12 H12B 107.8
C12 C13 C14 112.1(6)
C12 C13 H13A 109.2
C14 C13 H13A 109.2
C12 C13 H13B 109.2
C14 C13 H13B 109.2
H13A C13 H13B 107.9
C13 C14 C15 109.8(7)
C13 C14 H14A 109.7
C15 C14 H14A 109.7
C13 C14 H14B 109.7
C15 C14 H14B 109.7
H14A C14 H14B 108.2
C16 C15 C14 111.0(6)
C16 C15 H15A 109.4
C14 C15 H15A 109.4
C16 C15 H15B 109.4
C14 C15 H15B 109.4
H15A C15 H15B 108.0
C15 C16 C11 111.9(6)
C15 C16 H16A 109.2
C11 C16 H16A 109.2
C15 C16 H16B 109.2
C11 C16 H16B 109.2
H16A C16 H16B 107.9
C22 C21 C26 109.3(6)
C22 C21 P1 113.4(5)
C26 C21 P1 114.0(5)
C22 C21 H21 106.5
C26 C21 H21 106.5
P1 C21 H21 106.5
C21 C22 C23 114.0(6)
C21 C22 H22A 108.8
C23 C22 H22A 108.8
C21 C22 H22B 108.8
C23 C22 H22B 108.8
H22A C22 H22B 107.7
C24 C23 C22 110.9(7)
C24 C23 H23A 109.5
C22 C23 H23A 109.5
C24 C23 H23B 109.5
C22 C23 H23B 109.5
H23A C23 H23B 108.0
C23 C24 C25 112.6(7)
C23 C24 H24A 109.1
C25 C24 H24A 109.1
C23 C24 H24B 109.1
C25 C24 H24B 109.1
H24A C24 H24B 107.8
C26 C25 C24 110.8(6)
C26 C25 H25A 109.5
C24 C25 H25A 109.5
C26 C25 H25B 109.5
C24 C25 H25B 109.5
H25A C25 H25B 108.1
C25 C26 C21 112.5(6)
C25 C26 H26A 109.1
C21 C26 H26A 109.1
C25 C26 H26B 109.1
C21 C26 H26B 109.1
H26A C26 H26B 107.8
C36 C31 C32 109.8(6)
C36 C31 P2 115.4(5)
C32 C31 P2 110.9(5)
C36 C31 H31 106.7
C32 C31 H31 106.7
P2 C31 H31 106.7
C33 C32 C31 114.5(6)
C33 C32 H32A 108.6
C31 C32 H32A 108.6
C33 C32 H32B 108.6
C31 C32 H32B 108.6
H32A C32 H32B 107.6
C32 C33 C34 110.8(7)
C32 C33 H33A 109.5
C34 C33 H33A 109.5
C32 C33 H33B 109.5
C34 C33 H33B 109.5
H33A C33 H33B 108.1
C35 C34 C33 111.3(7)
C35 C34 H34A 109.4
C33 C34 H34A 109.4
C35 C34 H34B 109.4
C33 C34 H34B 109.4
H34A C34 H34B 108.0
C34 C35 C36 111.7(7)
C34 C35 H35A 109.3
C36 C35 H35A 109.3
C34 C35 H35B 109.3
C36 C35 H35B 109.3
H35A C35 H35B 107.9
C31 C36 C35 111.3(7)
C31 C36 H36A 109.4
C35 C36 H36A 109.4
C31 C36 H36B 109.4
C35 C36 H36B 109.4
H36A C36 H36B 108.0
C46A C41 C42 112.4(10)
C46B C41 C42 124.2(11)
C46A C41 P2 119.8(8)
C46B C41 P2 118.8(11)
C42 C41 P2 116.9(6)
C46A C41 H41A 101.1
C42 C41 H41A 101.1
P2 C41 H41A 101.1
C46B C41 H41B 91.1
C42 C41 H41B 91.1
P2 C41 H41B 91.1
C43A C42 C41 115.1(11)
C41 C42 C43B 113.3(15)
C43A C42 H42A 108.5
C41 C42 H42A 108.5
C43A C42 H42B 108.5
C41 C42 H42B 108.5
H42A C42 H42B 107.5
C41 C42 H42C 108.9
C43B C42 H42C 108.9
C41 C42 H42D 108.9
C43B C42 H42D 108.9
H42C C42 H42D 107.7
C42 C43A C44 112.5(13)
C42 C43A H43A 109.1
C44 C43A H43A 109.1
C42 C43A H43B 109.1
C44 C43A H43B 109.1
H43A C43A H43B 107.8
C44 C43B C42 124(3)
C44 C43B H43C 106.2
C42 C43B H43C 106.2
C44 C43B H43D 106.2
C42 C43B H43D 106.2
H43C C43B H43D 106.4
C43B C44 C45 119.2(17)
C45 C44 C43A 114.8(12)
C45 C44 H44A 108.6
C43A C44 H44A 108.6
C45 C44 H44B 108.6
C43A C44 H44B 108.6
H44A C44 H44B 107.5
C43B C44 H44C 107.5
C45 C44 H44C 107.5
C43B C44 H44D 107.5
C45 C44 H44D 107.5
H44C C44 H44D 107.0
C44 C45 C46A 110.5(10)
C44 C45 C46B 121.9(11)
C44 C45 H45A 109.6
C46A C45 H45A 109.6
C44 C45 H45B 109.6
C46A C45 H45B 109.6
H45A C45 H45B 108.1
C44 C45 H45C 106.9
C46B C45 H45C 106.9
C44 C45 H45D 106.9
C46B C45 H45D 106.9
H45C C45 H45D 106.7
C41 C46A C45 115.6(11)
C41 C46A H46A 108.4
C45 C46A H46A 108.4
C41 C46A H46B 108.4
C45 C46A H46B 108.4
H46A C46A H46B 107.4
C41 C46B C45 110(2)
C41 C46B H46C 109.7
C45 C46B H46C 109.7
C41 C46B H46D 109.7
C45 C46B H46D 109.7
H46C C46B H46D 108.2
C56 C51 C52 118.2(7)
C56 C51 C1 118.8(7)
C52 C51 C1 123.0(7)
C53 C52 C51 118.5(7)
C53 C52 H52 120.7
C51 C52 H52 120.7
C54 C53 C52 123.4(8)
C54 C53 H53 118.3
C52 C53 H53 118.3
C53 C54 C55 119.6(8)
C53 C54 H54 120.2
C55 C54 H54 120.2
C56 C55 C54 119.5(8)
C56 C55 H55 120.2
C54 C55 H55 120.2
C55 C56 C51 120.8(8)
C55 C56 H56 119.6
C51 C56 H56 119.6
C74 C61 C62 120.4(7)
C74 C61 C3 120.8(7)
C62 C61 C3 118.8(7)
C67 C62 C61 119.7(8)
C67 C62 C63 116.0(8)
C61 C62 C63 124.3(7)
C64 C63 C62 121.8(9)
C64 C63 H63 119.1
C62 C63 H63 119.1
C63 C64 C65 119.8(10)
C63 C64 H64 120.1
C65 C64 H64 120.1
C66 C65 C64 120.2(11)
C66 C65 H65 119.9
C64 C65 H65 119.9
C65 C66 C67 120.9(9)
C65 C66 H66 119.5
C67 C66 H66 119.5
C68 C67 C62 119.9(8)
C68 C67 C66 118.8(8)
C62 C67 C66 121.3(8)
C67 C68 C69 122.1(8)
C67 C68 H68 118.9
C69 C68 H68 118.9
C68 C69 C70 120.9(8)
C68 C69 C74 118.6(8)
C70 C69 C74 120.5(9)
C71 C70 C69 119.3(9)
C71 C70 H70 120.3
C69 C70 H70 120.3
C70 C71 C72 118.5(9)
C70 C71 H71 120.7
C72 C71 H71 120.7
C73 C72 C71 123.4(10)
C73 C72 H72 118.3
C71 C72 H72 118.3
C72 C73 C74 121.5(10)
C72 C73 H73 119.2
C74 C73 H73 119.2
C73 C74 C61 124.1(8)
C73 C74 C69 116.7(8)
C61 C74 C69 119.2(8)
F3 B C100 106.1(6)
F3 B C300 106.8(6)
C100 B C300 114.9(7)
F3 B C200 107.0(6)
C100 B C200 112.2(6)
C300 B C200 109.4(6)
C101 C100 C105 112.2(8)
C101 C100 B 120.6(8)
C105 C100 B 127.2(7)
F101 C101 C100 119.0(8)
F101 C101 C102 115.7(8)
C100 C101 C102 125.2(10)
F102 C102 C103 121.6(10)
F102 C102 C101 119.7(11)
C103 C102 C101 118.7(9)
C104 C103 F103 120.9(11)
C104 C103 C102 119.0(9)
F103 C103 C102 120.1(11)
C103 C104 F104 119.6(9)
C103 C104 C105 120.2(10)
F104 C104 C105 120.1(10)
F105 C105 C104 114.6(9)
F105 C105 C100 120.8(7)
C104 C105 C100 124.6(9)
C201 C200 C205 113.3(7)
C201 C200 B 121.6(7)
C205 C200 B 125.0(7)
F201 C201 C202 114.6(7)
F201 C201 C200 119.8(7)
C202 C201 C200 125.6(8)
F202 C202 C203 119.3(8)
F202 C202 C201 122.3(8)
C203 C202 C201 118.3(8)
C202 C203 F203 120.9(9)
C202 C203 C204 120.1(8)
F203 C203 C204 119.0(9)
F204 C204 C203 120.6(8)
F204 C204 C205 119.7(8)
C203 C204 C205 119.7(8)
F205 C205 C204 116.0(8)
F205 C205 C200 120.9(8)
C204 C205 C200 122.9(8)
C301 C300 C305 111.1(7)
C301 C300 B 124.3(7)
C305 C300 B 124.6(7)
F301 C301 C300 120.3(7)
F301 C301 C302 114.1(8)
C300 C301 C302 125.6(8)
F302 C302 C301 121.6(9)
F302 C302 C303 118.6(9)
C301 C302 C303 119.8(9)
C304 C303 F303 123.2(10)
C304 C303 C302 117.0(8)
F303 C303 C302 119.8(10)
C303 C304 F304 119.1(9)
C303 C304 C305 121.8(9)
F304 C304 C305 119.1(10)
F305 C305 C304 116.9(8)
F305 C305 C300 118.4(8)
C304 C305 C300 124.6(9)

loop_
_geom_bond_atom_site_label_1
_geom_bond_atom_site_label_2
_geom_bond_distance
Ni O2 1.818(5)
Ni O1 1.932(5)
Ni P2 2.137(2)
Ni P1 2.180(2)
P1 C21 1.814(7)
P1 C11 1.822(7)
P1 C4 1.830(7)
P2 C5 1.820(7)
P2 C31 1.824(8)
P2 C41 1.829(8)
O1 C1 1.240(8)
O2 C3 1.303(9)
F1 C2 1.373(9)
F2 C2 1.359(8)
F3 B 1.444(8)
C1 C51 1.467(9)
C1 C2 1.544(10)
C2 C3 1.526(10)
C3 C61 1.547(9)
C3 H3 1.0000
C4 C5 1.533(9)
C4 H4A 0.9900
C4 H4B 0.9900
C5 H5A 0.9900
C5 H5B 0.9900
C11 C12 1.530(9)
C11 C16 1.535(9)
C11 H11 1.0000
C12 C13 1.499(9)
C12 H12A 0.9900
C12 H12B 0.9900
C13 C14 1.538(10)
C13 H13A 0.9900
C13 H13B 0.9900
C14 C15 1.541(11)
C14 H14A 0.9900
C14 H14B 0.9900
C15 C16 1.505(10)
C15 H15A 0.9900
C15 H15B 0.9900
C16 H16A 0.9900
C16 H16B 0.9900
C21 C22 1.527(9)
C21 C26 1.536(9)
C21 H21 1.0000
C22 C23 1.530(10)
C22 H22A 0.9900
C22 H22B 0.9900
C23 C24 1.509(11)
C23 H23A 0.9900
C23 H23B 0.9900
C24 C25 1.521(10)
C24 H24A 0.9900
C24 H24B 0.9900
C25 C26 1.510(10)
C25 H25A 0.9900
C25 H25B 0.9900
C26 H26A 0.9900
C26 H26B 0.9900
C31 C36 1.530(10)
C31 C32 1.536(10)
C31 H31 1.0000
C32 C33 1.510(10)
C32 H32A 0.9900
C32 H32B 0.9900
C33 C34 1.521(12)
C33 H33A 0.9900
C33 H33B 0.9900
C34 C35 1.504(12)
C34 H34A 0.9900
C34 H34B 0.9900
C35 C36 1.547(10)
C35 H35A 0.9900
C35 H35B 0.9900
C36 H36A 0.9900
C36 H36B 0.9900
C41 C46A 1.414(16)
C41 C46B 1.45(2)
C41 C42 1.501(10)
C41 H41A 1.0000
C41 H41B 1.0000
C42 C43A 1.49(2)
C42 C43B 1.53(3)
C42 H42A 0.9900
C42 H42B 0.9900
C42 H42C 0.9900
C42 H42D 0.9900
C43A C44 1.50(2)
C43A H43A 0.9900
C43A H43B 0.9900
C43B C44 1.27(3)
C43B H43C 0.9900
C43B H43D 0.9900
C44 C45 1.485(12)
C44 H44A 0.9900
C44 H44B 0.9900
C44 H44C 0.9900
C44 H44D 0.9900
C45 C46A 1.509(16)
C45 C46B 1.57(3)
C45 H45A 0.9900
C45 H45B 0.9900
C45 H45C 0.9900
C45 H45D 0.9900
C46A H46A 0.9900
C46A H46B 0.9900
C46B H46C 0.9900
C46B H46D 0.9900
C51 C56 1.399(10)
C51 C52 1.420(10)
C52 C53 1.387(10)
C52 H52 0.9500
C53 C54 1.323(11)
C53 H53 0.9500
C54 C55 1.406(12)
C54 H54 0.9500
C55 C56 1.387(11)
C55 H55 0.9500
C56 H56 0.9500
C61 C74 1.406(11)
C61 C62 1.422(11)
C62 C67 1.421(10)
C62 C63 1.444(11)
C63 C64 1.375(13)
C63 H63 0.9500
C64 C65 1.442(15)
C64 H64 0.9500
C65 C66 1.334(14)
C65 H65 0.9500
C66 C67 1.428(12)
C66 H66 0.9500
C67 C68 1.384(11)
C68 C69 1.403(11)
C68 H68 0.9500
C69 C70 1.416(12)
C69 C74 1.459(10)
C70 C71 1.367(13)
C70 H70 0.9500
C71 C72 1.428(14)
C71 H71 0.9500
C72 C73 1.311(12)
C72 H72 0.9500
C73 C74 1.396(11)
C73 H73 0.9500
B C100 1.604(11)
B C300 1.637(11)
B C200 1.639(12)
C100 C101 1.377(11)
C100 C105 1.383(11)
C101 F101 1.368(10)
C101 C102 1.398(13)
C102 F102 1.350(11)
C102 C103 1.364(14)
C103 C104 1.352(13)
C103 F103 1.355(10)
C104 F104 1.375(11)
C104 C105 1.380(12)
C105 F105 1.353(10)
C200 C201 1.381(10)
C200 C205 1.387(11)
C201 F201 1.365(9)
C201 C202 1.370(11)
C202 F202 1.343(9)
C202 C203 1.352(12)
C203 F203 1.368(9)
C203 C204 1.368(12)
C204 F204 1.353(9)
C204 C205 1.383(11)
C205 F205 1.347(9)
C300 C301 1.367(10)
C300 C305 1.397(11)
C301 F301 1.365(9)
C301 C302 1.378(11)
C302 F302 1.351(9)
C302 C303 1.387(13)
C303 C304 1.328(13)
C303 F303 1.345(9)
C304 F304 1.353(10)
C304 C305 1.370(12)
C305 F305 1.359(10)

loop_
_geom_torsion_atom_site_label_1
_geom_torsion_atom_site_label_2
_geom_torsion_atom_site_label_3
_geom_torsion_atom_site_label_4
_geom_torsion
O1 Ni O2 C3 -43.9(6)
P2 Ni O2 C3 133.9(6)
Ni O1 C1 C51 -171.9(5)
Ni O1 C1 C2 5.5(10)
O1 C1 C2 F2 -117.7(7)
C51 C1 C2 F2 59.6(9)
O1 C1 C2 F1 129.8(7)
C51 C1 C2 F1 -52.9(9)
O1 C1 C2 C3 8.1(11)
C51 C1 C2 C3 -174.5(7)
Ni O2 C3 C2 67.0(9)
Ni O2 C3 C61 -162.1(6)
F2 C2 C3 O2 76.8(9)
F1 C2 C3 O2 -166.0(7)
C1 C2 C3 O2 -45.3(10)
F2 C2 C3 C61 -57.9(9)
F1 C2 C3 C61 59.2(9)
C1 C2 C3 C61 180.0(7)
C21 P1 C4 C5 -95.2(5)
C11 P1 C4 C5 151.6(5)
Ni P1 C4 C5 30.9(5)
P1 C4 C5 P2 -40.7(6)
C31 P2 C5 C4 154.8(5)
C41 P2 C5 C4 -87.5(6)
Ni P2 C5 C4 33.8(5)
C21 P1 C11 C12 -58.3(6)
C4 P1 C11 C12 54.8(6)
Ni P1 C11 C12 172.6(4)
C21 P1 C11 C16 175.6(5)
C4 P1 C11 C16 -71.3(6)
Ni P1 C11 C16 46.5(5)
C16 C11 C12 C13 -52.6(8)
P1 C11 C12 C13 -179.3(5)
C11 C12 C13 C14 53.8(9)
C12 C13 C14 C15 -54.7(9)
C13 C14 C15 C16 56.7(9)
C14 C15 C16 C11 -57.6(9)
C12 C11 C16 C15 54.5(8)
P1 C11 C16 C15 -177.2(5)
C11 P1 C21 C22 178.5(5)
C4 P1 C21 C22 64.7(6)
Ni P1 C21 C22 -55.3(6)
C11 P1 C21 C26 -55.5(6)
C4 P1 C21 C26 -169.3(5)
Ni P1 C21 C26 70.7(5)
C26 C21 C22 C23 52.6(8)
P1 C21 C22 C23 -178.9(6)
C21 C22 C23 C24 -52.6(9)
C22 C23 C24 C25 53.0(9)
C23 C24 C25 C26 -55.6(9)
C24 C25 C26 C21 56.5(9)
C22 C21 C26 C25 -54.5(8)
P1 C21 C26 C25 177.3(5)
C5 P2 C31 C36 52.5(6)
C41 P2 C31 C36 -64.2(7)
Ni P2 C31 C36 172.5(5)
C5 P2 C31 C32 -73.2(6)
C41 P2 C31 C32 170.1(6)
Ni P2 C31 C32 46.8(6)
C36 C31 C32 C33 52.7(9)
P2 C31 C32 C33 -178.5(6)
C31 C32 C33 C34 -53.7(10)
C32 C33 C34 C35 54.8(9)
C33 C34 C35 C36 -56.8(9)
C32 C31 C36 C35 -52.4(9)
P2 C31 C36 C35 -178.6(6)
C34 C35 C36 C31 56.2(9)
C5 P2 C41 C46A 97.5(14)
C31 P2 C41 C46A -145.5(14)
Ni P2 C41 C46A -22.6(15)
C5 P2 C41 C46B 140(3)
C31 P2 C41 C46B -103(3)
Ni P2 C41 C46B 20(3)
C5 P2 C41 C42 -44.0(8)
C31 P2 C41 C42 73.0(8)
Ni P2 C41 C42 -164.0(6)
C46A C41 C42 C43A 47(2)
C46B C41 C42 C43A 8(4)
P2 C41 C42 C43A -168.3(11)
C46A C41 C42 C43B 17(3)
C46B C41 C42 C43B -23(5)
P2 C41 C42 C43B 161(2)
C41 C42 C43A C44 -44(2)
C43B C42 C43A C44 48(3)
C43A C42 C43B C44 -81(5)
C41 C42 C43B C44 19(6)
C42 C43B C44 C45 -19(6)
C42 C43B C44 C43A 71(4)
C42 C43A C44 C43B -60(4)
C42 C43A C44 C45 46(2)
C43B C44 C45 C46A -16(4)
C43A C44 C45 C46A -48.6(19)
C43B C44 C45 C46B 20(5)
C43A C44 C45 C46B -13(3)
C46B C41 C46A C45 66(2)
C42 C41 C46A C45 -52(2)
P2 C41 C46A C45 165.4(10)
C44 C45 C46A C41 52(2)
C46B C45 C46A C41 -65(2)
C46A C41 C46B C45 -58(3)
C42 C41 C46B C45 24(4)
P2 C41 C46B C45 -159.9(16)
C44 C45 C46B C41 -21(4)
C46A C45 C46B C41 58(2)
O1 C1 C51 C56 2.2(11)
C2 C1 C51 C56 -175.1(7)
O1 C1 C51 C52 -178.7(7)
C2 C1 C51 C52 4.0(11)
C56 C51 C52 C53 0.2(12)
C1 C51 C52 C53 -178.9(7)
C51 C52 C53 C54 1.3(13)
C52 C53 C54 C55 -1.8(14)
C53 C54 C55 C56 0.9(14)
C54 C55 C56 C51 0.5(14)
C52 C51 C56 C55 -1.1(13)
C1 C51 C56 C55 178.1(8)
O2 C3 C61 C74 -47.6(10)
C2 C3 C61 C74 86.2(9)
O2 C3 C61 C62 130.0(8)
C2 C3 C61 C62 -96.2(8)
C74 C61 C62 C67 -2.3(11)
C3 C61 C62 C67 -179.9(6)
C74 C61 C62 C63 178.7(7)
C3 C61 C62 C63 1.1(11)
C67 C62 C63 C64 -0.7(12)
C61 C62 C63 C64 178.3(8)
C62 C63 C64 C65 -0.2(14)
C63 C64 C65 C66 1.0(16)
C64 C65 C66 C67 -0.9(16)
C61 C62 C67 C68 1.5(11)
C63 C62 C67 C68 -179.5(7)
C61 C62 C67 C66 -178.3(7)
C63 C62 C67 C66 0.8(11)
C65 C66 C67 C68 -179.7(9)
C65 C66 C67 C62 0.0(14)
C62 C67 C68 C69 -0.8(12)
C66 C67 C68 C69 179.0(7)
C67 C68 C69 C70 -179.1(7)
C67 C68 C69 C74 0.9(11)
C68 C69 C70 C71 -178.2(8)
C74 C69 C70 C71 1.7(12)
C69 C70 C71 C72 -0.3(13)
C70 C71 C72 C73 -1.3(14)
C71 C72 C73 C74 1.5(14)
C72 C73 C74 C61 -179.9(8)
C72 C73 C74 C69 0.0(12)
C62 C61 C74 C73 -177.6(7)
C3 C61 C74 C73 -0.1(11)
C62 C61 C74 C69 2.5(10)
C3 C61 C74 C69 -180.0(6)
C68 C69 C74 C73 178.4(7)
C70 C69 C74 C73 -1.6(11)
C68 C69 C74 C61 -1.7(10)
C70 C69 C74 C61 178.3(7)
F3 B C100 C101 50.7(10)
C300 B C100 C101 168.4(7)
C200 B C100 C101 -65.8(9)
F3 B C100 C105 -130.3(8)
C300 B C100 C105 -12.6(11)
C200 B C100 C105 113.2(9)
C105 C100 C101 F101 -176.3(7)
B C100 C101 F101 2.8(11)
C105 C100 C101 C102 0.4(12)
B C100 C101 C102 179.6(8)
F101 C101 C102 F102 -3.2(12)
C100 C101 C102 F102 180.0(8)
F101 C101 C102 C103 176.7(8)
C100 C101 C102 C103 -0.2(14)
F102 C102 C103 C104 179.2(8)
C101 C102 C103 C104 -0.6(14)
F102 C102 C103 F103 1.3(15)
C101 C102 C103 F103 -178.6(8)
F103 C103 C104 F104 -1.7(14)
C102 C103 C104 F104 -179.6(8)
F103 C103 C104 C105 179.1(8)
C102 C103 C104 C105 1.1(14)
C103 C104 C105 F105 179.4(8)
F104 C104 C105 F105 0.1(12)
C103 C104 C105 C100 -0.9(14)
F104 C104 C105 C100 179.9(7)
C101 C100 C105 F105 179.8(7)
B C100 C105 F105 0.8(13)
C101 C100 C105 C104 0.1(12)
B C100 C105 C104 -179.0(8)
F3 B C200 C201 42.3(9)
C100 B C200 C201 158.2(7)
C300 B C200 C201 -73.1(9)
F3 B C200 C205 -141.1(7)
C100 B C200 C205 -25.1(11)
C300 B C200 C205 103.6(9)
C205 C200 C201 F201 -179.7(7)
B C200 C201 F201 -2.6(11)
C205 C200 C201 C202 -1.8(12)
B C200 C201 C202 175.2(8)
F201 C201 C202 F202 -0.3(11)
C200 C201 C202 F202 -178.3(8)
F201 C201 C202 C203 178.4(7)
C200 C201 C202 C203 0.4(13)
F202 C202 C203 F203 0.2(12)
C201 C202 C203 F203 -178.5(7)
F202 C202 C203 C204 179.7(7)
C201 C202 C203 C204 0.9(13)
C202 C203 C204 F204 178.8(7)
F203 C203 C204 F204 -1.7(12)
C202 C203 C204 C205 -0.7(13)
F203 C203 C204 C205 178.7(7)
F204 C204 C205 F205 3.4(11)
C203 C204 C205 F205 -177.1(7)
F204 C204 C205 C200 179.6(7)
C203 C204 C205 C200 -0.9(13)
C201 C200 C205 F205 178.0(7)
B C200 C205 F205 1.1(12)
C201 C200 C205 C204 2.0(12)
B C200 C205 C204 -174.9(7)
F3 B C300 C301 27.2(10)
C100 B C300 C301 -90.2(9)
C200 B C300 C301 142.6(7)
F3 B C300 C305 -152.0(8)
C100 B C300 C305 90.7(9)
C200 B C300 C305 -36.5(10)
C305 C300 C301 F301 -176.9(7)
B C300 C301 F301 3.9(12)
C305 C300 C301 C302 2.0(12)
B C300 C301 C302 -177.3(8)
F301 C301 C302 F302 -1.0(12)
C300 C301 C302 F302 -179.9(8)
F301 C301 C302 C303 -179.8(8)
C300 C301 C302 C303 1.3(14)
F302 C302 C303 C304 179.0(8)
C301 C302 C303 C304 -2.2(14)
F302 C302 C303 F303 2.2(13)
C301 C302 C303 F303 -179.0(8)
F303 C303 C304 F304 -1.5(15)
C302 C303 C304 F304 -178.2(8)
F303 C303 C304 C305 176.3(8)
C302 C303 C304 C305 -0.4(15)
C303 C304 C305 F305 180.0(9)
F304 C304 C305 F305 -2.2(13)
C303 C304 C305 C300 4.2(15)
F304 C304 C305 C300 -178.0(8)
C301 C300 C305 F305 179.6(8)
B C300 C305 F305 -1.2(13)
C301 C300 C305 C304 -4.7(13)
B C300 C305 C304 174.5(8)
